data_2009850
loop_
_publ_author_name
'Rochon, F.D.'
'Melanson, R.'
'Kayser, M.M.'

_publ_section_title
;
 Methyl (2-methoxycarbonylbenzoyl)triphenylphosphoranylideneacetate and
 its ethanolate complex
;
_journal_issue 7
_journal_name_full 'Acta Crystallographica Section C'
_journal_page_first 1165
_journal_page_last 1169
_journal_paper_doi 10.1107/S0108270193013721
_journal_volume 50
_journal_year 1994
_chemical_formula_moiety 'C30 H25 O5 P1'
_chemical_formula_sum 'C30 H25 O5 P'
_chemical_formula_weight 496.50
_symmetry_cell_setting monoclinic
_symmetry_space_group_name_Hall '-P 2ybc'
_symmetry_space_group_name_H-M 'P 1 21/c 1'
_atom_type_scat_source 'Cromer & Liberman (1970)'
_cell_angle_alpha 90.
_cell_angle_beta 122.89(3)
_cell_angle_gamma 90.
_cell_formula_units_Z 4
_cell_length_a 9.796(4)
_cell_length_b 22.623(12)
_cell_length_c 13.863(5)
_cell_measurement_reflns_used 15
_cell_measurement_temperature 295
_cell_measurement_theta_max 25
_cell_measurement_theta_min 15
_cell_volume 2580(2)
_diffrn_measurement_device 'Syntex P-1'
_diffrn_measurement_method 2\q/\q
_diffrn_radiation_type MoK\a
_diffrn_radiation_wavelength 0.71069
_diffrn_reflns_av_R_equivalents 0.04
_diffrn_reflns_limit_h_max 12
_diffrn_reflns_limit_h_min 0
_diffrn_reflns_limit_k_max 27
_diffrn_reflns_limit_k_min 0
_diffrn_reflns_limit_l_max 14
_diffrn_reflns_limit_l_min -14
_diffrn_reflns_number 5397
_diffrn_reflns_theta_max 27.5
_diffrn_standards_decay_% <2
_diffrn_standards_interval_count 97
_diffrn_standards_number 3
_exptl_absorpt_coefficient_mu 0.14
_exptl_absorpt_correction_type none
_exptl_crystal_colour colorless
_exptl_crystal_density_diffrn 1.278
_exptl_crystal_description 'rectangular plate'
_exptl_crystal_F_000 1040
_exptl_crystal_size_max 0.35
_exptl_crystal_size_mid 0.21
_exptl_crystal_size_min 0.10
_refine_diff_density_max 0.13
_refine_diff_density_min -0.09
_refine_ls_goodness_of_fit_obs 1.10
_refine_ls_hydrogen_treatment refall
_refine_ls_number_parameters 325
_refine_ls_number_reflns 1470
_refine_ls_R_factor_obs 0.053
_refine_ls_shift/esd_max 0.08
_refine_ls_structure_factor_coef F
_refine_ls_weighting_details 'w = 1/\s^2^(F)'
_refine_ls_weighting_scheme calc
_refine_ls_wR_factor_obs 0.043
_reflns_number_observed 1470
_reflns_number_total 5096
_reflns_observed_criterion I>=2.5\s(I)
_cod_data_source_file cd1055.cif
_cod_data_source_block cd1055_structure_1_of_2
_cod_depositor_comments
;
The following automatic conversions were performed:

'_refine_ls_weighting_scheme' value '1/\s^2^(F)' was changed to
'calc'. New tag '_refine_ls_weighting_details' was created. The value
of the new tag was set to 'w = 1/\s^2^(F)'.

Automatic conversion script
Id: cif_fix_values 3143 2015-03-26 13:38:13Z robertas 
;
_cod_original_sg_symbol_H-M 'P 21/c'
_cod_original_formula_sum 'C30 H25 O5 P1'
_cod_database_code 2009850

loop_
_atom_site_label
_atom_site_fract_x
_atom_site_fract_y
_atom_site_fract_z
_atom_site_U_iso_or_equiv
P .5801(2) .10450(10) .29680(10) .0234(5)
O(1) .8019(4) .17960(10) .4717(3) .0330(15)
O(2) .7513(5) .0157(2) .5888(3) .0415(17)
O(3) .6762(4) .1706(2) .6368(3) .052(2)
O(4) .6458(4) -.01740(10) .4099(3) .0382(16)
O(5) .8254(5) .1677(2) .8279(3) .059(2)
C(1) .9433(6) .1175(2) .6337(4) .030(2)
C(2) .9488(6) .1329(2) .7332(4) .033(2)
C(3) 1.0932(7) .1236(2) .8397(4) .044(2)
C(4) 1.2282(7) .1003(3) .8473(4) .046(2)
C(5) 1.2222(7) .0843(2) .7492(4) .042(2)
C(6) 1.0799(6) .0936(2) .6426(4) .035(2)
C(7) .8038(6) .1305(2) .5116(4) .028(2)
C(8) .6955(5) .0842(2) .4427(4) .0227(19)
C(9) .7006(6) .0261(2) .4892(4) .030(2)
C(10) .6225(8) -.0742(2) .4457(5) .054(2)
C(11) .4381(6) .0469(2) .2065(4) .0257(19)
C(12) .4456(6) .0189(2) .1217(4) .038(2)
C(13) .3302(7) -.0226(2) .0534(4) .043(2)
C(14) .2090(7) -.0373(2) .0724(4) .042(2)
C(15) .2024(6) -.0105(2) .1577(4) .045(2)
C(16) .3161(6) .0324(2) .2243(4) .033(2)
C(17) .8032(7) .1591(2) .7254(4) .040(2)
C(18) .6922(9) .1914(3) .8324(5) .062(3)
C(21) .7138(6) .1193(2) .2474(4) .029(2)
C(22) .8385(6) .0791(2) .2790(4) .034(2)
C(23) .9473(6) .0880(2) .2459(4) .050(2)
C(24) .9344(7) .1373(2) .1846(5) .060(2)
C(25) .8141(7) .1779(2) .1541(5) .047(2)
C(26) .7023(7) .1685(2) .1848(4) .039(2)
C(31) .4436(6) .1663(2) .2649(4) .0266(19)
C(32) .3384(7) .1831(2) .1526(4) .042(2)
C(33) .2233(7) .2268(3) .1243(5) .048(2)
C(34) .2155(7) .2535(3) .2101(6) .055(2)
C(35) .3194(8) .2370(3) .3214(6) .063(2)
C(36) .4355(7) .1933(2) .3519(5) .036(2)
H12 .5386 .0299 .1101 .0505
H13 .3446 -.0417 -.0036 .0545
H14 .1231 -.0645 .0220 .0852
H15 .1138 -.0192 .1741 .0598
H16 .3138 .0499 .2847 .0471
H22 .8474 .0438 .3229 .0634
H23 1.0364 .0588 .2673 .0743
H24 1.0100 .1441 .1627 .0755
H25 .8025 .2122 .1100 .0831
H26 .6158 .2002 .1612 .0630
H32 .3454 .1618 .0885 .0618
H33 .1524 .2396 .0434 .0989
H34 .1380 .2841 .1866 .0894
H35 .3009 .2567 .3771 .0806
H36 .5082 .1804 .4312 .0753
H3 1.0891 .1346 .9050 .0563
H4 1.3258 .0957 .9205 .0715
H5 1.3250 .0678 .7600 .0578
H6 1.0695 .0844 .5690 .0898
H10a .5187 -.0742 .4543 .0981
H10b .5889 -.1051 .3832 .0799
H10c .7151 -.0861 .5168 .1090
H18a .6855 .1733 .8917 .1162
H18b .7056 .2329 .8440 .1177
H18c .5880 .1823 .7592 .1161

loop_
_geom_angle_atom_site_label_1
_geom_angle_atom_site_label_2
_geom_angle_atom_site_label_3
_geom_angle
_geom_angle_publ_flag
C(8) P C(11) 112.2(2) yes
C(8) P C(21) 109.8(2) yes
C(8) P C(31) 114.1(2) yes
C(11) P C(21) 108.3(2) yes
C(11) P C(31) 101.4(2) yes
C(21) P C(31) 110.7(2) yes
P C(8) C(7) 111.1(4) yes
P C(8) C(9) 126.2(4) yes
P C(11) C(12) 122.8(4) yes
P C(11) C(16) 117.4(4) yes
P C(21) C(22) 116.9(4) yes
P C(21) C(26) 124.1(4) yes
P C(31) C(32) 119.2(4) yes
P C(31) C(36) 120.5(4) yes
C(7) C(8) C(9) 122.2(4) yes
C(8) C(7) O(1) 122.3(5) yes
C(8) C(7) C(1) 119.9(4) yes
C(8) C(9) O(2) 125.1(5) yes
C(8) C(9) O(4) 113.4(4) yes
O(1) C(7) C(1) 117.2(5) yes
O(2) C(9) O(4) 121.5(5) yes
C(9) O(4) C(10) 116.0(4) yes
C(7) C(1) C(2) 125.6(5) yes
C(7) C(1) C(6) 114.5(5) yes
C(1) C(2) C(17) 120.4(5) yes
C(3) C(2) C(17) 120.9(5) yes
C(2) C(17) O(3) 125.0(5) yes
C(2) C(17) O(5) 112.7(5) yes
O(3) C(17) O(5) 122.3(5) yes
C(17) O(5) C(18) 118.3(5) yes
C(1) C(2) C(3) 118.7(5) yes
C(2) C(3) C(4) 121.2(5) yes
C(3) C(4) C(5) 120.1(6) yes
C(4) C(5) C(6) 119.4(5) yes
C(5) C(6) C(1) 121.0(5) yes
C(6) C(1) C(2) 119.5(5) yes
C(12) C(11) C(16) 119.8(5) no
C(11) C(12) C(13) 119.8(5) no
C(12) C(13) C(14) 120.1(5) no
C(13) C(14) C(15) 120.4(5) no
C(14) C(15) C(16) 119.4(5) no
C(15) C(16) C(11) 120.5(5) no
C(22) C(21) C(26) 119.0(5) no
C(21) C(22) C(23) 120.3(5) no
C(22) C(23) C(24) 119.8(6) no
C(23) C(24) C(25) 120.9(6) no
C(24) C(25) C(26) 119.5(6) no
C(25) C(26) C(21) 120.5(5) no
C(32) C(31) C(36) 120.0(5) no
C(31) C(32) C(33) 120.8(6) no
C(32) C(33) C(34) 119.2(6) no
C(33) C(34) C(35) 120.2(6) no
C(34) C(35) C(36) 121.7(6) no
C(35) C(36) C(31) 118.1(5) no

loop_
_geom_bond_atom_site_label_1
_geom_bond_atom_site_label_2
_geom_bond_distance
_geom_bond_publ_flag
P C(8) 1.759(4) yes
P C(11) 1.819(5) yes
P C(21) 1.808(6) yes
P C(31) 1.817(6) yes
C(7) O(1) 1.237(6) yes
C(9) O(2) 1.211(6) yes
C(17) O(3) 1.211(7) yes
C(9) O(4) 1.351(6) yes
C(17) O(5) 1.330(7) yes
O(4) C(10) 1.439(7) yes
O(5) C(18) 1.443(10) yes
C(8) C(7) 1.425(7) yes
C(8) C(9) 1.454(7) yes
C(7) C(1) 1.518(7) yes
C(2) C(17) 1.493(9) yes
C(1) C(2) 1.394(7) no
C(2) C(3) 1.399(8) no
C(3) C(4) 1.374(10) no
C(4) C(5) 1.376(8) no
C(5) C(6) 1.391(8) no
C(6) C(1) 1.386(9) no
C(11) C(12) 1.373(7) no
C(12) C(13) 1.377(8) no
C(13) C(14) 1.389(10) no
C(14) C(15) 1.361(8) no
C(15) C(16) 1.384(8) no
C(16) C(11) 1.384(9) no
C(21) C(22) 1.389(8) no
C(22) C(23) 1.385(10) no
C(23) C(24) 1.364(8) no
C(24) C(25) 1.368(10) no
C(25) C(26) 1.389(11) no
C(26) C(21) 1.378(7) no
C(31) C(32) 1.374(7) no
C(32) C(33) 1.386(9) no
C(33) C(34) 1.374(10) no
C(34) C(35) 1.360(9) no
C(35) C(36) 1.389(9) no
C(36) C(31) 1.391(8) no

loop_
_geom_torsion_atom_site_label_1
_geom_torsion_atom_site_label_2
_geom_torsion_atom_site_label_3
_geom_torsion_atom_site_label_4
_geom_torsion
_geom_torsion_publ_flag
P C(8) C(7) C(1) 164.5(4) yes
P C(8) C(7) O(1) -6.1(7) yes
P C(8) C(9) O(2) 163.2(4) yes
P C(8) C(9) O(4) -18.2(7) yes
C(2) C(1) C(7) O(1) -84.8(7) yes
C(2) C(1) C(7) C(8) 104.0(6) yes
C(6) C(1) C(7) O(1) 88.6(6) yes
C(6) C(1) C(7) C(8) -82.5(6) yes
C(1) C(7) C(8) C(9) -7.8(8) yes
C(2) C(17) O(5) C(18) 178.5(5) yes
C(1) C(2) C(17) O(3) 2.6(9) yes
C(1) C(2) C(17) O(5) -176.1(5) yes
C(3) C(2) C(17) O(3) -177.0(6) yes
C(3) C(2) C(17) O(5) 4.3(8) yes
O(3) C(17) O(5) C(18) -0.2(8) yes
